data_4334510
loop_
_publ_author_name
'Izana Nigel-Etinger'
'Israel Goldberg'
'Zeev Gross'

_publ_section_title
;
 Intriguing Chemistry of Molybdenum Corroles
;
_journal_name_full 'Inorganic Chemistry'
_journal_page_first 4139
_journal_page_last 4141
_journal_paper_doi 10.1021/ic400116u
_journal_volume 52
_journal_year 2013
_chemical_formula_moiety 'C90 H48 F30 Mg Mo2 N8 O6, 2(C4 H8 O)'
_chemical_formula_sum 'C98 H64 F30 Mg Mo2 N8 O8'
_chemical_formula_weight 2267.76
_chemical_name_systematic
; 
 ? 
;
_space_group_IT_number 14
_symmetry_cell_setting monoclinic
_symmetry_space_group_name_Hall '-P 2yn'
_symmetry_space_group_name_H-M 'P 1 21/n 1'
_atom_sites_solution_hydrogens geom
_atom_sites_solution_primary direct
_atom_sites_solution_secondary difmap
_audit_creation_method SHELXL-97
_cell_angle_alpha 90.00
_cell_angle_beta 102.5120(17)
_cell_angle_gamma 90.00
_cell_formula_units_Z 2
_cell_length_a 15.0152(7)
_cell_length_b 15.6890(6)
_cell_length_c 24.8277(12)
_cell_measurement_reflns_used 7719
_cell_measurement_temperature 110(2)
_cell_measurement_theta_max 25.05
_cell_measurement_theta_min 2.33
_cell_volume 5709.8(4)
_computing_cell_refinement Denzo
_computing_data_collection 'Collect, Nonius B.V.'
_computing_data_reduction 'Denzo & Scalepack'
_computing_structure_refinement 'SHELXL-97 (Sheldrick, 1997)'
_computing_structure_solution DIRDIF-96
_diffrn_ambient_temperature 110(2)
_diffrn_detector_area_resol_mean 12.8
_diffrn_measured_fraction_theta_full 0.990
_diffrn_measured_fraction_theta_max 0.990
_diffrn_measurement_device_type 'Nonius KappaCCD'
_diffrn_measurement_method '0.5 deg. \w scans'
_diffrn_radiation_monochromator graphite
_diffrn_radiation_source 'fine-focus sealed tube'
_diffrn_radiation_type MoK\a
_diffrn_radiation_wavelength 0.71073
_diffrn_reflns_av_R_equivalents 0.0610
_diffrn_reflns_av_sigmaI/netI 0.0838
_diffrn_reflns_limit_h_max 17
_diffrn_reflns_limit_h_min 0
_diffrn_reflns_limit_k_max 18
_diffrn_reflns_limit_k_min 0
_diffrn_reflns_limit_l_max 28
_diffrn_reflns_limit_l_min -29
_diffrn_reflns_number 25490
_diffrn_reflns_theta_full 25.05
_diffrn_reflns_theta_max 25.05
_diffrn_reflns_theta_min 2.33
_diffrn_standards_number 0
_exptl_absorpt_coefficient_mu 0.326
_exptl_absorpt_correction_T_max 0.9378
_exptl_absorpt_correction_T_min 0.8808
_exptl_absorpt_correction_type multi-scan
_exptl_absorpt_process_details 'Blessing, 1995'
_exptl_crystal_colour red
_exptl_crystal_density_diffrn 1.319
_exptl_crystal_description plates
_exptl_crystal_F_000 2276
_exptl_crystal_size_max 0.40
_exptl_crystal_size_mid 0.35
_exptl_crystal_size_min 0.20
_platon_squeeze_details
;
;
_refine_diff_density_max 0.644
_refine_diff_density_min -0.402
_refine_diff_density_rms 0.084
_refine_ls_extinction_method none
_refine_ls_goodness_of_fit_ref 1.072
_refine_ls_hydrogen_treatment constr
_refine_ls_matrix_type full
_refine_ls_number_parameters 656
_refine_ls_number_reflns 10006
_refine_ls_number_restraints 1
_refine_ls_restrained_S_all 1.072
_refine_ls_R_factor_all 0.1260
_refine_ls_R_factor_gt 0.0791
_refine_ls_shift/su_max 0.042
_refine_ls_shift/su_mean 0.002
_refine_ls_structure_factor_coef Fsqd
_refine_ls_weighting_details 'calc w=1/[\s^2^(Fo^2^)+(0.1151P)^2^+0.0000P] where P=(Fo^2^+2Fc^2^)/3'
_refine_ls_weighting_scheme calc
_refine_ls_wR_factor_gt 0.1895
_refine_ls_wR_factor_ref 0.2067
_reflns_number_gt 5984
_reflns_number_total 10006
_reflns_threshold_expression >2sigma(I)
_cod_data_source_file ic400116u_si_002.cif
_cod_data_source_block tx88sq
_cod_original_sg_symbol_H-M 'P 21/n'
_cod_database_code 4334510

loop_
_symmetry_equiv_pos_as_xyz
'x, y, z'
'-x+1/2, y+1/2, -z+1/2'
'-x, -y, -z'
'x-1/2, -y-1/2, z-1/2'

loop_
_atom_site_label
_atom_site_type_symbol
_atom_site_fract_x
_atom_site_fract_y
_atom_site_fract_z
_atom_site_U_iso_or_equiv
_atom_site_adp_type
_atom_site_occupancy
_atom_site_symmetry_multiplicity
_atom_site_calc_flag
_atom_site_refinement_flags
_atom_site_disorder_assembly
_atom_site_disorder_group
Mo Mo 0.06919(3) 0.20127(3) 0.077108(18) 0.0442(2) Uani 1 1 d . . .
C1 C 0.1407(4) 0.3230(4) 0.0060(2) 0.0499(14) Uani 1 1 d . . .
C2 C 0.2186(4) 0.3440(4) -0.0152(2) 0.0597(16) Uani 1 1 d . . .
H2 H 0.2199 0.3810 -0.0453 0.072 Uiso 1 1 calc R . .
C3 C 0.2912(4) 0.3011(4) 0.0156(2) 0.0586(16) Uani 1 1 d . . .
H3 H 0.3523 0.3039 0.0110 0.070 Uiso 1 1 calc R . .
C4 C 0.2599(4) 0.2516(4) 0.0557(2) 0.0526(14) Uani 1 1 d . . .
C5 C 0.3056(4) 0.2023(4) 0.1003(2) 0.0549(15) Uani 1 1 d . . .
C6 C 0.2655(4) 0.1707(4) 0.1422(2) 0.0526(14) Uani 1 1 d . . .
C7 C 0.3102(4) 0.1289(4) 0.1918(2) 0.0586(15) Uani 1 1 d . . .
H7 H 0.3726 0.1124 0.2009 0.070 Uiso 1 1 calc R . .
C8 C 0.2479(4) 0.1165(4) 0.2241(2) 0.0633(16) Uani 1 1 d . . .
H8 H 0.2591 0.0898 0.2592 0.076 Uiso 1 1 calc R . .
C9 C 0.1629(4) 0.1514(4) 0.1950(2) 0.0525(14) Uani 1 1 d . . .
C10 C 0.0818(3) 0.1555(3) 0.2138(2) 0.0474(13) Uani 1 1 d . . .
C11 C -0.0003(4) 0.1955(3) 0.1850(2) 0.0480(13) Uani 1 1 d . . .
C12 C -0.0821(4) 0.2102(3) 0.2041(2) 0.0521(14) Uani 1 1 d . . .
H12 H -0.0934 0.1928 0.2386 0.063 Uiso 1 1 calc R . .
C13 C -0.1408(4) 0.2532(4) 0.1642(2) 0.0510(14) Uani 1 1 d . . .
H13 H -0.2007 0.2710 0.1659 0.061 Uiso 1 1 calc R . .
C14 C -0.0976(3) 0.2673(3) 0.1193(2) 0.0457(13) Uani 1 1 d . . .
C15 C -0.1309(4) 0.3142(3) 0.0713(2) 0.0485(14) Uani 1 1 d . . .
C16 C -0.0792(3) 0.3382(3) 0.0325(2) 0.0432(12) Uani 1 1 d . . .
C17 C -0.0955(4) 0.3979(4) -0.0122(2) 0.0537(14) Uani 1 1 d . . .
H17 H -0.1504 0.4284 -0.0257 0.064 Uiso 1 1 calc R . .
C18 C -0.0170(4) 0.4029(4) -0.0317(2) 0.0562(15) Uani 1 1 d . . .
H18 H -0.0080 0.4381 -0.0611 0.067 Uiso 1 1 calc R . .
C19 C 0.0483(4) 0.3469(3) -0.0007(2) 0.0493(14) Uani 1 1 d . . .
N21 N 0.1672(3) 0.2648(3) 0.04800(17) 0.0458(11) Uani 1 1 d . . .
N22 N 0.1729(3) 0.1822(3) 0.14396(18) 0.0470(11) Uani 1 1 d . . .
N23 N -0.0112(3) 0.2296(3) 0.13196(17) 0.0473(11) Uani 1 1 d . . .
N24 N 0.0077(3) 0.3058(3) 0.03763(16) 0.0448(10) Uani 1 1 d . . .
C25 C 0.4065(4) 0.1869(4) 0.1061(3) 0.0598(16) Uani 1 1 d . . .
C26 C 0.4381(4) 0.1257(5) 0.0761(3) 0.082(2) Uani 1 1 d . . .
C27 C 0.5288(5) 0.1078(6) 0.0817(4) 0.102(3) Uani 1 1 d . . .
C28 C 0.5904(4) 0.1555(6) 0.1173(3) 0.083(2) Uani 1 1 d . . .
C29 C 0.5641(4) 0.2187(5) 0.1467(3) 0.078(2) Uani 1 1 d . . .
C30 C 0.4714(4) 0.2335(4) 0.1410(3) 0.0714(18) Uani 1 1 d . . .
C31 C 0.0826(4) 0.1238(3) 0.2698(2) 0.0506(14) Uani 1 1 d . . .
C32 C 0.1307(4) 0.1636(4) 0.3155(2) 0.0570(15) Uani 1 1 d . . .
C33 C 0.1355(4) 0.1344(4) 0.3685(2) 0.0611(16) Uani 1 1 d . . .
C34 C 0.0887(5) 0.0635(4) 0.3770(3) 0.0730(19) Uani 1 1 d . . .
C35 C 0.0355(5) 0.0233(4) 0.3328(3) 0.0690(18) Uani 1 1 d . . .
C36 C 0.0336(5) 0.0537(4) 0.2796(2) 0.0686(17) Uani 1 1 d . . .
C37 C -0.2270(4) 0.3432(4) 0.0619(2) 0.0483(13) Uani 1 1 d . . .
C38 C -0.2513(4) 0.4232(4) 0.0754(2) 0.0528(14) Uani 1 1 d . . .
C39 C -0.3430(5) 0.4498(4) 0.0659(2) 0.0617(16) Uani 1 1 d . . .
C40 C -0.4105(4) 0.3957(5) 0.0420(2) 0.0612(16) Uani 1 1 d . . .
C41 C -0.3881(4) 0.3162(4) 0.0271(3) 0.0657(17) Uani 1 1 d . . .
C42 C -0.2985(4) 0.2914(4) 0.0367(2) 0.0573(15) Uani 1 1 d . . .
F1 F 0.3783(3) 0.0775(3) 0.0403(2) 0.1255(19) Uani 1 1 d . . .
F2 F 0.5568(3) 0.0481(5) 0.0505(3) 0.165(3) Uani 1 1 d . . .
F3 F 0.6816(2) 0.1405(3) 0.12287(18) 0.1103(15) Uani 1 1 d . . .
F4 F 0.6239(3) 0.2671(3) 0.1805(2) 0.1201(16) Uani 1 1 d . . .
F5 F 0.4445(3) 0.2944(3) 0.1719(2) 0.1175(17) Uani 1 1 d . . .
F6 F 0.1795(3) 0.2342(3) 0.30968(14) 0.0845(11) Uani 1 1 d . . .
F7 F 0.1887(3) 0.1747(3) 0.41184(14) 0.0944(13) Uani 1 1 d . . .
F8 F 0.0938(3) 0.0360(3) 0.42818(15) 0.1016(14) Uani 1 1 d . . .
F9 F -0.0164(3) -0.0442(3) 0.33954(16) 0.1027(14) Uani 1 1 d . . .
F10 F -0.0182(3) 0.0108(2) 0.23640(14) 0.0833(11) Uani 1 1 d . . .
F11 F -0.1873(2) 0.4786(2) 0.09978(15) 0.0745(10) Uani 1 1 d . . .
F12 F -0.3626(2) 0.5292(2) 0.08120(15) 0.0826(11) Uani 1 1 d . . .
F13 F -0.4983(2) 0.4186(3) 0.03124(15) 0.0829(11) Uani 1 1 d . . .
F14 F -0.4548(2) 0.2628(3) 0.00173(18) 0.0995(13) Uani 1 1 d . . .
F15 F -0.2800(2) 0.2116(2) 0.02110(16) 0.0825(11) Uani 1 1 d . . .
Mg Mg 0.0000 0.0000 0.0000 0.0534(7) Uani 1 2 d S . .
O43 O 0.0363(2) 0.1072(2) 0.04347(14) 0.0534(9) Uani 1 1 d . . .
O44 O 0.0924(2) 0.0282(2) -0.04920(16) 0.0627(11) Uani 1 1 d . . .
C45A C 0.1297(9) -0.0368(8) -0.0890(5) 0.056(3) Uiso 0.50 1 d P A 1
H45A H 0.1755 -0.0783 -0.0700 0.067 Uiso 0.50 1 d PR A 1
H45B H 0.0784 -0.0685 -0.1122 0.067 Uiso 0.50 1 d PR A 1
C46A C 0.1739(13) 0.0299(15) -0.1238(8) 0.099(6) Uiso 0.50 1 d P A 1
H46A H 0.2058 0.0019 -0.1500 0.119 Uiso 0.50 1 d PR A 1
H46B H 0.1334 0.0764 -0.1415 0.119 Uiso 0.50 1 d PR A 1
C47A C 0.2347(10) 0.0436(10) -0.0683(6) 0.091(4) Uiso 0.50 1 d P A 1
H47A H 0.2786 0.0885 -0.0730 0.110 Uiso 0.50 1 d PR A 1
H47B H 0.2696 -0.0073 -0.0523 0.110 Uiso 0.50 1 d PR A 1
C48A C 0.1768(8) 0.0780(7) -0.0286(5) 0.059(3) Uiso 0.50 1 d P A 1
H48A H 0.2076 0.0707 0.0106 0.070 Uiso 0.50 1 d PR A 1
H48B H 0.1589 0.1384 -0.0356 0.070 Uiso 0.50 1 d PR A 1
C45B C 0.0798(11) 0.0067(11) -0.1024(6) 0.090(4) Uiso 0.50 1 d P A 2
H45C H 0.0491 -0.0495 -0.1070 0.108 Uiso 0.50 1 d PR A 2
H45D H 0.0465 0.0472 -0.1302 0.108 Uiso 0.50 1 d PR A 2
C46B C 0.1848(14) -0.0019(13) -0.1068(10) 0.104(7) Uiso 0.50 1 d P A 2
H46C H 0.2270 -0.0164 -0.0715 0.125 Uiso 0.50 1 d PR A 2
H46D H 0.1990 -0.0321 -0.1389 0.125 Uiso 0.50 1 d PR A 2
C47B C 0.1655(12) 0.0989(12) -0.1145(7) 0.109(5) Uiso 0.50 1 d P A 2
H47C H 0.1189 0.1077 -0.1490 0.131 Uiso 0.50 1 d PR A 2
H47D H 0.2194 0.1349 -0.1152 0.131 Uiso 0.50 1 d PR A 2
C48B C 0.1270(9) 0.1111(8) -0.0643(5) 0.071(4) Uiso 0.50 1 d P A 2
H48C H 0.1762 0.1289 -0.0329 0.086 Uiso 0.50 1 d PR A 2
H48D H 0.0802 0.1565 -0.0718 0.086 Uiso 0.50 1 d PR A 2
O49 O -0.0996(3) 0.0670(2) -0.05552(17) 0.0669(11) Uani 1 1 d . . .
C50A C -0.1825(9) 0.0325(9) -0.0786(6) 0.078(4) Uiso 0.50 1 d P A 1
H50A H -0.2085 0.0172 -0.0465 0.094 Uiso 0.50 1 d PR A 1
H50B H -0.1778 -0.0203 -0.0997 0.094 Uiso 0.50 1 d PR A 1
C51A C -0.2328(14) 0.0999(15) -0.1181(13) 0.113(8) Uiso 0.50 1 d PD A 1
H51A H -0.2790 0.1240 -0.0994 0.136 Uiso 0.50 1 d PR A 1
H51B H -0.2635 0.0740 -0.1537 0.136 Uiso 0.50 1 d PR A 1
C52A C -0.1566(11) 0.1652(11) -0.1214(7) 0.112(5) Uiso 0.50 1 d PD A 1
H52A H -0.1825 0.2234 -0.1268 0.135 Uiso 0.50 1 d PR A 1
H52B H -0.1270 0.1506 -0.1521 0.135 Uiso 0.50 1 d PR A 1
C53A C -0.0927(9) 0.1564(9) -0.0657(5) 0.073(4) Uiso 0.50 1 d P A 1
H53A H -0.0306 0.1776 -0.0658 0.088 Uiso 0.50 1 d PR A 1
H53B H -0.1160 0.1849 -0.0359 0.088 Uiso 0.50 1 d PR A 1
C50B C -0.1345(9) 0.0422(9) -0.1176(5) 0.072(4) Uiso 0.50 1 d P A 2
H50C H -0.1517 -0.0185 -0.1238 0.086 Uiso 0.50 1 d PR A 2
H50D H -0.0844 0.0551 -0.1364 0.086 Uiso 0.50 1 d PR A 2
C51B C -0.221(2) 0.082(2) -0.1331(14) 0.109(18) Uiso 0.50 1 d P A 2
H51C H -0.2028 0.1355 -0.1491 0.132 Uiso 0.50 1 d PR A 2
H51D H -0.2684 0.0528 -0.1607 0.132 Uiso 0.50 1 d PR A 2
C52B C -0.2494(11) 0.1145(11) -0.0825(7) 0.099(5) Uiso 0.50 1 d P A 2
H52C H -0.2811 0.0645 -0.0711 0.119 Uiso 0.50 1 d PR A 2
H52D H -0.2888 0.1655 -0.0847 0.119 Uiso 0.50 1 d PR A 2
C53B C -0.1555(10) 0.1301(9) -0.0455(6) 0.080(4) Uiso 0.50 1 d P A 2
H53C H -0.1281 0.1833 -0.0560 0.096 Uiso 0.50 1 d PR A 2
H53D H -0.1619 0.1357 -0.0067 0.096 Uiso 0.50 1 d PR A 2
O54 O 0.2529(7) 0.4602(6) 0.1732(4) 0.171(3) Uani 1 1 d . . .
C55 C 0.2381(10) 0.3924(8) 0.2099(5) 0.163(5) Uani 1 1 d . . .
H55A H 0.2781 0.3990 0.2470 0.196 Uiso 1 1 calc R . .
H55B H 0.2489 0.3358 0.1949 0.196 Uiso 1 1 calc R . .
C56 C 0.1356(8) 0.4043(6) 0.2118(4) 0.117(3) Uani 1 1 d . . .
H56A H 0.1042 0.3489 0.2120 0.140 Uiso 1 1 calc R . .
H56B H 0.1286 0.4382 0.2443 0.140 Uiso 1 1 calc R . .
C57 C 0.1032(7) 0.4491(7) 0.1621(4) 0.129(3) Uani 1 1 d . . .
H57A H 0.0725 0.5023 0.1697 0.154 Uiso 1 1 calc R . .
H57B H 0.0582 0.4138 0.1365 0.154 Uiso 1 1 calc R . .
C58 C 0.1782(10) 0.4690(11) 0.1374(5) 0.183(6) Uani 1 1 d . . .
H58A H 0.1779 0.4306 0.1058 0.219 Uiso 1 1 calc R . .
H58B H 0.1727 0.5284 0.1236 0.219 Uiso 1 1 calc R . .

loop_
_atom_site_aniso_label
_atom_site_aniso_U_11
_atom_site_aniso_U_22
_atom_site_aniso_U_33
_atom_site_aniso_U_23
_atom_site_aniso_U_13
_atom_site_aniso_U_12
Mo 0.0392(3) 0.0509(3) 0.0441(3) 0.0002(2) 0.0124(2) -0.0026(2)
C1 0.046(3) 0.067(4) 0.039(3) 0.001(3) 0.014(3) -0.006(3)
C2 0.064(4) 0.067(4) 0.052(4) 0.005(3) 0.020(3) -0.010(3)
C3 0.042(3) 0.079(4) 0.060(4) 0.005(3) 0.022(3) -0.001(3)
C4 0.045(3) 0.061(4) 0.057(4) 0.003(3) 0.021(3) -0.008(3)
C5 0.038(3) 0.063(4) 0.066(4) -0.001(3) 0.015(3) -0.007(3)
C6 0.043(3) 0.064(4) 0.051(3) 0.005(3) 0.011(3) 0.002(3)
C7 0.041(3) 0.063(4) 0.074(4) 0.013(3) 0.019(3) 0.001(3)
C8 0.050(4) 0.079(4) 0.059(4) 0.018(3) 0.006(3) 0.011(3)
C9 0.043(3) 0.057(3) 0.057(4) 0.004(3) 0.011(3) -0.008(3)
C10 0.042(3) 0.057(3) 0.042(3) 0.005(3) 0.008(3) -0.001(3)
C11 0.044(3) 0.055(3) 0.047(3) 0.002(3) 0.015(3) -0.005(3)
C12 0.047(3) 0.069(4) 0.044(3) -0.002(3) 0.017(3) -0.006(3)
C13 0.037(3) 0.065(4) 0.051(3) 0.000(3) 0.008(3) 0.005(3)
C14 0.042(3) 0.058(3) 0.039(3) -0.005(3) 0.011(3) 0.001(3)
C15 0.042(3) 0.058(4) 0.043(3) 0.002(3) 0.004(3) 0.005(3)
C16 0.045(3) 0.049(3) 0.036(3) -0.005(3) 0.008(2) -0.005(3)
C17 0.049(3) 0.062(4) 0.051(3) 0.008(3) 0.013(3) 0.006(3)
C18 0.060(4) 0.064(4) 0.045(3) 0.010(3) 0.014(3) 0.002(3)
C19 0.053(4) 0.054(3) 0.041(3) -0.004(3) 0.011(3) -0.009(3)
N21 0.040(3) 0.055(3) 0.046(3) 0.007(2) 0.018(2) -0.003(2)
N22 0.040(3) 0.051(3) 0.052(3) 0.001(2) 0.015(2) -0.007(2)
N23 0.042(3) 0.060(3) 0.043(3) 0.000(2) 0.016(2) 0.001(2)
N24 0.044(3) 0.052(3) 0.040(2) 0.003(2) 0.013(2) -0.001(2)
C25 0.042(3) 0.077(4) 0.065(4) 0.019(3) 0.024(3) 0.004(3)
C26 0.043(4) 0.121(6) 0.086(5) -0.026(5) 0.018(4) -0.007(4)
C27 0.051(5) 0.139(7) 0.120(7) -0.025(6) 0.030(5) 0.018(5)
C28 0.033(4) 0.128(6) 0.093(5) 0.007(5) 0.024(4) 0.009(4)
C29 0.044(4) 0.105(6) 0.085(5) -0.003(4) 0.013(4) -0.015(4)
C30 0.046(4) 0.069(4) 0.100(5) -0.006(4) 0.018(4) -0.009(3)
C31 0.049(3) 0.052(3) 0.052(3) 0.005(3) 0.011(3) 0.002(3)
C32 0.051(4) 0.053(3) 0.065(4) 0.015(3) 0.009(3) -0.012(3)
C33 0.065(4) 0.071(4) 0.043(4) -0.007(3) 0.002(3) -0.009(3)
C34 0.108(6) 0.070(4) 0.046(4) 0.006(3) 0.027(4) -0.005(4)
C35 0.103(5) 0.052(4) 0.062(4) 0.001(3) 0.041(4) -0.019(4)
C36 0.089(5) 0.068(4) 0.050(4) -0.005(3) 0.019(3) -0.012(4)
C37 0.046(3) 0.062(4) 0.038(3) 0.001(3) 0.013(3) 0.005(3)
C38 0.053(4) 0.054(4) 0.050(3) 0.008(3) 0.008(3) -0.003(3)
C39 0.070(4) 0.069(4) 0.052(4) 0.007(3) 0.026(3) 0.020(4)
C40 0.047(4) 0.087(5) 0.053(4) 0.019(3) 0.019(3) 0.015(4)
C41 0.043(4) 0.087(5) 0.059(4) 0.004(3) -0.007(3) -0.010(3)
C42 0.054(4) 0.067(4) 0.048(3) 0.001(3) 0.006(3) 0.008(3)
F1 0.053(2) 0.171(5) 0.154(4) -0.084(4) 0.026(3) 0.004(3)
F2 0.049(3) 0.246(7) 0.199(5) -0.110(5) 0.024(3) 0.013(3)
F3 0.041(2) 0.176(4) 0.114(3) -0.008(3) 0.018(2) 0.000(2)
F4 0.042(2) 0.158(4) 0.155(4) -0.040(4) 0.010(3) -0.027(3)
F5 0.061(3) 0.106(3) 0.184(5) -0.054(3) 0.023(3) -0.017(2)
F6 0.093(3) 0.097(3) 0.059(2) 0.005(2) 0.007(2) -0.032(2)
F7 0.103(3) 0.126(3) 0.051(2) 0.006(2) 0.011(2) -0.031(3)
F8 0.161(4) 0.097(3) 0.053(2) 0.014(2) 0.036(2) -0.011(3)
F9 0.148(4) 0.085(3) 0.088(3) 0.003(2) 0.052(3) -0.035(3)
F10 0.107(3) 0.088(3) 0.058(2) -0.004(2) 0.023(2) -0.032(2)
F11 0.071(2) 0.061(2) 0.086(2) -0.0045(19) 0.0053(19) 0.0073(18)
F12 0.076(3) 0.085(3) 0.090(3) 0.005(2) 0.025(2) 0.024(2)
F13 0.043(2) 0.123(3) 0.086(2) 0.026(2) 0.0203(18) 0.020(2)
F14 0.052(2) 0.123(3) 0.113(3) -0.005(3) -0.005(2) -0.005(2)
F15 0.069(2) 0.077(3) 0.093(3) -0.027(2) -0.002(2) -0.0013(19)
Mg 0.0429(15) 0.0532(16) 0.0639(17) -0.0018(13) 0.0109(13) -0.0060(12)
O43 0.038(2) 0.065(2) 0.058(2) 0.0015(19) 0.0128(17) -0.0010(18)
O44 0.055(2) 0.072(3) 0.063(3) -0.011(2) 0.017(2) -0.019(2)
O49 0.053(2) 0.058(3) 0.082(3) -0.006(2) -0.001(2) -0.003(2)
O54 0.174(8) 0.182(8) 0.168(8) 0.018(7) 0.063(7) -0.019(7)
C55 0.193(14) 0.119(9) 0.166(11) -0.008(8) 0.012(10) -0.041(9)
C56 0.143(9) 0.105(7) 0.095(7) 0.007(5) 0.008(6) -0.039(6)
C57 0.131(9) 0.120(7) 0.117(8) 0.012(6) -0.012(7) -0.032(6)
C58 0.150(11) 0.281(18) 0.094(8) 0.020(9) -0.024(8) -0.078(12)

loop_
_atom_type_symbol
_atom_type_description
_atom_type_scat_dispersion_real
_atom_type_scat_dispersion_imag
_atom_type_scat_source
C C 0.0033 0.0016 'International Tables Vol C Tables 4.2.6.8 and 6.1.1.4'
H H 0.0000 0.0000 'International Tables Vol C Tables 4.2.6.8 and 6.1.1.4'
Mo Mo -1.6832 0.6857 'International Tables Vol C Tables 4.2.6.8 and 6.1.1.4'
Mg Mg 0.0486 0.0363 'International Tables Vol C Tables 4.2.6.8 and 6.1.1.4'
N N 0.0061 0.0033 'International Tables Vol C Tables 4.2.6.8 and 6.1.1.4'
O O 0.0106 0.0060 'International Tables Vol C Tables 4.2.6.8 and 6.1.1.4'
F F 0.0171 0.0103 'International Tables Vol C Tables 4.2.6.8 and 6.1.1.4'

loop_
_geom_angle_atom_site_label_1
_geom_angle_atom_site_label_2
_geom_angle_atom_site_label_3
_geom_angle
_geom_angle_site_symmetry_1
_geom_angle_site_symmetry_3
O43 Mo N24 114.07(17) . .
O43 Mo N21 113.73(16) . .
N24 Mo N21 73.77(17) . .
O43 Mo N22 111.04(16) . .
N24 Mo N22 134.45(16) . .
N21 Mo N22 82.96(17) . .
O43 Mo N23 111.14(17) . .
N24 Mo N23 82.76(17) . .
N21 Mo N23 134.68(17) . .
N22 Mo N23 86.97(17) . .
N21 C1 C19 112.5(5) . .
N21 C1 C2 108.0(5) . .
C19 C1 C2 139.5(5) . .
C3 C2 C1 107.4(5) . .
C3 C2 H2 126.3 . .
C1 C2 H2 126.3 . .
C2 C3 C4 108.5(5) . .
C2 C3 H3 125.7 . .
C4 C3 H3 125.7 . .
N21 C4 C5 119.9(5) . .
N21 C4 C3 107.4(5) . .
C5 C4 C3 132.5(5) . .
C6 C5 C4 124.5(5) . .
C6 C5 C25 117.2(5) . .
C4 C5 C25 118.2(5) . .
C5 C6 N22 124.2(5) . .
C5 C6 C7 127.3(5) . .
N22 C6 C7 108.3(5) . .
C8 C7 C6 108.4(5) . .
C8 C7 H7 125.8 . .
C6 C7 H7 125.8 . .
C7 C8 C9 107.4(5) . .
C7 C8 H8 126.3 . .
C9 C8 H8 126.3 . .
N22 C9 C10 124.2(5) . .
N22 C9 C8 109.2(5) . .
C10 C9 C8 126.6(5) . .
C9 C10 C11 124.9(5) . .
C9 C10 C31 118.1(5) . .
C11 C10 C31 116.7(5) . .
N23 C11 C12 108.5(5) . .
N23 C11 C10 123.5(5) . .
C12 C11 C10 128.0(5) . .
C13 C12 C11 107.9(5) . .
C13 C12 H12 126.0 . .
C11 C12 H12 126.0 . .
C12 C13 C14 108.4(5) . .
C12 C13 H13 125.8 . .
C14 C13 H13 125.8 . .
C15 C14 N23 123.9(5) . .
C15 C14 C13 127.6(5) . .
N23 C14 C13 108.4(4) . .
C14 C15 C16 125.0(5) . .
C14 C15 C37 116.9(5) . .
C16 C15 C37 118.1(5) . .
N24 C16 C15 119.1(5) . .
N24 C16 C17 108.2(4) . .
C15 C16 C17 132.5(5) . .
C18 C17 C16 107.1(5) . .
C18 C17 H17 126.4 . .
C16 C17 H17 126.4 . .
C17 C18 C19 108.8(5) . .
C17 C18 H18 125.6 . .
C19 C18 H18 125.6 . .
N24 C19 C1 111.0(5) . .
N24 C19 C18 107.7(5) . .
C1 C19 C18 141.1(5) . .
C1 N21 C4 108.7(4) . .
C1 N21 Mo 118.7(3) . .
C4 N21 Mo 131.6(4) . .
C9 N22 C6 106.5(4) . .
C9 N22 Mo 125.3(3) . .
C6 N22 Mo 125.3(3) . .
C14 N23 C11 106.7(4) . .
C14 N23 Mo 126.3(3) . .
C11 N23 Mo 125.2(3) . .
C16 N24 C19 108.1(4) . .
C16 N24 Mo 131.7(3) . .
C19 N24 Mo 118.9(4) . .
C26 C25 C30 116.0(6) . .
C26 C25 C5 121.5(6) . .
C30 C25 C5 122.5(6) . .
F1 C26 C25 119.6(6) . .
F1 C26 C27 117.2(7) . .
C25 C26 C27 123.2(7) . .
F2 C27 C28 120.5(7) . .
F2 C27 C26 120.9(8) . .
C28 C27 C26 118.4(7) . .
C29 C28 C27 121.5(6) . .
C29 C28 F3 118.7(7) . .
C27 C28 F3 119.8(7) . .
F4 C29 C28 122.0(7) . .
F4 C29 C30 119.6(7) . .
C28 C29 C30 118.4(7) . .
F5 C30 C25 118.7(6) . .
F5 C30 C29 118.8(6) . .
C25 C30 C29 122.5(7) . .
C32 C31 C36 115.4(5) . .
C32 C31 C10 121.7(5) . .
C36 C31 C10 122.9(5) . .
F6 C32 C31 119.4(5) . .
F6 C32 C33 117.1(5) . .
C31 C32 C33 123.5(5) . .
F7 C33 C34 119.9(5) . .
F7 C33 C32 120.2(5) . .
C34 C33 C32 119.9(5) . .
F8 C34 C33 119.4(6) . .
F8 C34 C35 121.4(6) . .
C33 C34 C35 119.1(6) . .
F9 C35 C34 121.1(6) . .
F9 C35 C36 119.5(6) . .
C34 C35 C36 119.4(6) . .
F10 C36 C31 119.5(5) . .
F10 C36 C35 117.8(6) . .
C31 C36 C35 122.6(6) . .
C38 C37 C42 115.3(5) . .
C38 C37 C15 123.1(5) . .
C42 C37 C15 121.6(5) . .
F11 C38 C37 120.2(5) . .
F11 C38 C39 117.5(5) . .
C37 C38 C39 122.3(5) . .
C40 C39 F12 120.9(6) . .
C40 C39 C38 119.8(6) . .
F12 C39 C38 119.3(6) . .
F13 C40 C39 122.0(6) . .
F13 C40 C41 118.8(6) . .
C39 C40 C41 119.1(6) . .
F14 C41 C40 119.5(6) . .
F14 C41 C42 120.4(6) . .
C40 C41 C42 120.1(6) . .
F15 C42 C41 117.7(6) . .
F15 C42 C37 119.0(5) . .
C41 C42 C37 123.3(6) . .
O43 Mg O43 180.0 . 3
O43 Mg O49 90.29(14) . .
O43 Mg O49 89.71(14) 3 .
O43 Mg O44 90.05(14) . 3
O43 Mg O44 89.95(14) 3 3
O49 Mg O44 91.21(16) . 3
O43 Mg O49 89.71(14) . 3
O43 Mg O49 90.29(14) 3 3
O49 Mg O49 180.0 . 3
O44 Mg O49 88.79(16) 3 3
O43 Mg O44 89.95(14) . .
O43 Mg O44 90.05(14) 3 .
O49 Mg O44 88.78(16) . .
O44 Mg O44 180.0 3 .
O49 Mg O44 91.22(16) 3 .
Mo O43 Mg 176.5(2) . .
C45B O44 C48A 113.7(8) . .
C48A O44 C45A 99.3(7) . .
C45B O44 Mg 123.7(7) . .
C48B O44 Mg 130.6(6) . .
C48A O44 Mg 122.5(5) . .
C45A O44 Mg 126.3(5) . .
C50A O49 C53A 114.2(8) . .
C53B O49 C50B 105.9(8) . .
C53B O49 Mg 129.1(7) . .
C50A O49 Mg 122.4(6) . .
C53A O49 Mg 122.7(6) . .
C50B O49 Mg 124.4(5) . .
C58 O54 C55 106.6(11) . .
O54 C55 C56 102.6(10) . .
O54 C55 H55A 111.3 . .
C56 C55 H55A 111.3 . .
O54 C55 H55B 111.3 . .
C56 C55 H55B 111.3 . .
H55A C55 H55B 109.2 . .
C57 C56 C55 100.9(9) . .
C57 C56 H56A 111.6 . .
C55 C56 H56A 111.6 . .
C57 C56 H56B 111.6 . .
C55 C56 H56B 111.6 . .
H56A C56 H56B 109.4 . .
C56 C57 C58 109.2(10) . .
C56 C57 H57A 109.8 . .
C58 C57 H57A 109.8 . .
C56 C57 H57B 109.8 . .
C58 C57 H57B 109.8 . .
H57A C57 H57B 108.3 . .
O54 C58 C57 109.5(10) . .
O54 C58 H58A 109.8 . .
C57 C58 H58A 109.8 . .
O54 C58 H58B 109.8 . .
C57 C58 H58B 109.8 . .
H58A C58 H58B 108.2 . .

loop_
_geom_bond_atom_site_label_1
_geom_bond_atom_site_label_2
_geom_bond_distance
_geom_bond_site_symmetry_2
Mo O43 1.714(4) .
Mo N24 2.028(4) .
Mo N21 2.035(4) .
Mo N22 2.037(4) .
Mo N23 2.055(4) .
C1 N21 1.378(7) .
C1 C19 1.411(7) .
C1 C2 1.423(7) .
C2 C3 1.365(8) .
C2 H2 0.9500 .
C3 C4 1.420(7) .
C3 H3 0.9500 .
C4 N21 1.379(6) .
C4 C5 1.403(8) .
C5 C6 1.401(8) .
C5 C25 1.510(8) .
C6 N22 1.412(7) .
C6 C7 1.428(8) .
C7 C8 1.371(8) .
C7 H7 0.9500 .
C8 C9 1.432(7) .
C8 H8 0.9500 .
C9 N22 1.395(6) .
C9 C10 1.396(7) .
C10 C11 1.430(7) .
C10 C31 1.475(7) .
C11 N23 1.397(6) .
C11 C12 1.428(7) .
C12 C13 1.355(7) .
C12 H12 0.9500 .
C13 C14 1.423(7) .
C13 H13 0.9500 .
C14 C15 1.397(7) .
C14 N23 1.398(6) .
C15 C16 1.414(7) .
C15 C37 1.482(7) .
C16 N24 1.380(6) .
C16 C17 1.431(7) .
C17 C18 1.370(7) .
C17 H17 0.9500 .
C18 C19 1.413(8) .
C18 H18 0.9500 .
C19 N24 1.395(6) .
C25 C26 1.362(9) .
C25 C30 1.367(9) .
C26 F1 1.351(7) .
C26 C27 1.368(9) .
C27 F2 1.341(9) .
C27 C28 1.357(10) .
C28 C29 1.339(10) .
C28 F3 1.366(7) .
C29 F4 1.327(8) .
C29 C30 1.388(9) .
C30 F5 1.343(8) .
C31 C32 1.358(7) .
C31 C36 1.374(8) .
C32 F6 1.353(6) .
C32 C33 1.382(8) .
C33 F7 1.350(6) .
C33 C34 1.355(8) .
C34 F8 1.328(7) .
C34 C35 1.365(9) .
C35 F9 1.346(6) .
C35 C36 1.398(8) .
C36 F10 1.360(7) .
C37 C38 1.368(8) .
C37 C42 1.384(8) .
C38 F11 1.339(6) .
C38 C39 1.409(8) .
C39 C40 1.356(9) .
C39 F12 1.353(7) .
C40 F13 1.337(6) .
C40 C41 1.365(9) .
C41 F14 1.352(7) .
C41 C42 1.370(8) .
C42 F15 1.356(6) .
Mg O43 2.010(4) .
Mg O43 2.010(4) 3
Mg O49 2.085(4) .
Mg O44 2.085(4) 3
Mg O49 2.085(4) 3
Mg O44 2.086(4) .
O54 C58 1.278(12) .
O54 C55 1.448(12) .
C55 C56 1.561(14) .
C55 H55A 0.9900 .
C55 H55B 0.9900 .
C56 C57 1.412(11) .
C56 H56A 0.9900 .
C56 H56B 0.9900 .
C57 C58 1.429(14) .
C57 H57A 0.9900 .
C57 H57B 0.9900 .
C58 H58A 0.9900 .
C58 H58B 0.9900 .

loop_
_platon_squeeze_void_nr
_platon_squeeze_void_average_x
_platon_squeeze_void_average_y
_platon_squeeze_void_average_z
_platon_squeeze_void_volume
_platon_squeeze_void_count_electrons
_platon_squeeze_void_content
1 0.250 0.275 0.750 708 181 ' '
2 -0.250 0.286 0.250 708 181 ' '
